data_4513526
loop_
_publ_author_name
'Xu, Zhong-Xuan'
'Xiao, Yu'
'Kang, Yao'
'Zhang, Lei'
'Zhang, Jian'

_publ_section_title
;
 Homochiral Cluster-Organic Frameworks Constructed from Enantiopure
 Lactate Derivatives
;
_journal_issue 9
_journal_name_full 'Crystal Growth &amp; Design'
_journal_page_first 4676
_journal_paper_doi 10.1021/acs.cgd.5b00958
_journal_volume 15
_journal_year 2015
_chemical_absolute_configuration rm
_chemical_formula_sum 'C46 H35 Cd3 N4 O14.5'
_chemical_formula_weight 1212.98
_chemical_name_systematic
; 
 ? 
;
_space_group_IT_number 4
_symmetry_cell_setting monoclinic
_symmetry_space_group_name_Hall 'P 2yb'
_symmetry_space_group_name_H-M 'P 1 21 1'
_atom_sites_solution_hydrogens geom
_atom_sites_solution_primary direct
_atom_sites_solution_secondary difmap
_audit_creation_method SHELXL-97
_cell_angle_alpha 90.00
_cell_angle_beta 117.108(4)
_cell_angle_gamma 90.00
_cell_formula_units_Z 2
_cell_length_a 9.4464(3)
_cell_length_b 26.2464(8)
_cell_length_c 9.7686(3)
_cell_measurement_reflns_used 3953
_cell_measurement_temperature 293(2)
_cell_measurement_theta_max 27.9070
_cell_measurement_theta_min 2.8780
_cell_volume 2155.91(14)
_computing_cell_refinement 'Bruker FRAMBO'
_computing_data_collection 'Bruker FRAMBO'
_computing_data_reduction 'Bruker SAINT'
_computing_molecular_graphics 'Bruker SHELXTL'
_computing_publication_material 'Bruker SHELXTL'
_computing_structure_refinement 'SHELXL-97 (Sheldrick, 1997)'
_computing_structure_solution 'SHELXS-97 (Sheldrick, 1990)'
_diffrn_ambient_temperature 293(2)
_diffrn_detector_area_resol_mean 16.2083
_diffrn_measured_fraction_theta_full 0.999
_diffrn_measured_fraction_theta_max 0.999
_diffrn_measurement_device_type 'multiwire proportional'
_diffrn_measurement_method 'phi and omega scans'
_diffrn_radiation_monochromator graphite
_diffrn_radiation_source 'fine-focus sealed tube'
_diffrn_radiation_type MoK\a
_diffrn_radiation_wavelength 0.71073
_diffrn_reflns_av_R_equivalents 0.0363
_diffrn_reflns_av_sigmaI/netI 0.0534
_diffrn_reflns_limit_h_max 11
_diffrn_reflns_limit_h_min -9
_diffrn_reflns_limit_k_max 31
_diffrn_reflns_limit_k_min -19
_diffrn_reflns_limit_l_max 11
_diffrn_reflns_limit_l_min -11
_diffrn_reflns_number 8196
_diffrn_reflns_theta_full 25.00
_diffrn_reflns_theta_max 25.00
_diffrn_reflns_theta_min 2.42
_exptl_absorpt_coefficient_mu 1.544
_exptl_absorpt_correction_T_max 1.00000
_exptl_absorpt_correction_T_min 0.85051
_exptl_absorpt_correction_type multi-scan
_exptl_absorpt_process_details
'CrysAlisPro, Agilent Technologies,Version 1.171.36.28 (release 01-02-2013 CrysAlis171 .NET)(compiled Feb  1 2013,16:14:44)Empirical absorption correction using spherical harmonics,implemented in SCALE3 ABSPACK scaling algorithm.'
_exptl_crystal_colour colorless
_exptl_crystal_density_diffrn 1.869
_exptl_crystal_density_method 'not measured'
_exptl_crystal_description block
_exptl_crystal_F_000 1198
_exptl_crystal_size_max 0.08
_exptl_crystal_size_mid 0.06
_exptl_crystal_size_min 0.06
_refine_diff_density_max 0.671
_refine_diff_density_min -0.776
_refine_diff_density_rms 0.127
_refine_ls_abs_structure_details 'Flack H D (1983), Acta Cryst. A39, 876-881'
_refine_ls_abs_structure_Flack -0.01(3)
_refine_ls_extinction_method none
_refine_ls_goodness_of_fit_ref 1.067
_refine_ls_hydrogen_treatment mixed
_refine_ls_matrix_type full
_refine_ls_number_parameters 608
_refine_ls_number_reflns 4951
_refine_ls_number_restraints 1
_refine_ls_restrained_S_all 1.066
_refine_ls_R_factor_all 0.0365
_refine_ls_R_factor_gt 0.0324
_refine_ls_shift/su_max 0.008
_refine_ls_shift/su_mean 0.001
_refine_ls_structure_factor_coef Fsqd
_refine_ls_weighting_details 'calc w=1/[\s^2^(Fo^2^)+(0.0500P)^2^+0.0000P] where P=(Fo^2^+2Fc^2^)/3'
_refine_ls_weighting_scheme calc
_refine_ls_wR_factor_gt 0.0857
_refine_ls_wR_factor_ref 0.0875
_reflns_number_gt 4607
_reflns_number_total 4951
_reflns_threshold_expression >2sigma(I)
_cod_data_source_file cg5b00958_si_002.cif
_cod_data_source_block 2-D
_cod_depositor_comments
;
The following automatic conversions were performed:

'_symmetry_cell_setting' value 'Monoclinic' changed to 'monoclinic'
according to
/usr/data/users/saulius/crontab/automatic-downloads/rss-feeds/ACS/lib/dictionaries/cif_core.dic
dictionary named 'cif_core.dic' version 2.4.2 from 2011-04-26.

Automatic conversion script
Id: cif_fix_values 3271 2015-04-21 07:52:19Z andrius 

 Adding full bibliography for 4513524--4513531.cif.
;
_cod_original_cell_volume 2155.91(12)
_cod_original_sg_symbol_H-M P2(1)
_cod_original_formula_sum 'C46 H35 Cd3 N4 O14.50'
_cod_database_code 4513526

loop_
_symmetry_equiv_pos_as_xyz
'x, y, z'
'-x, y+1/2, -z'

loop_
_atom_site_label
_atom_site_type_symbol
_atom_site_fract_x
_atom_site_fract_y
_atom_site_fract_z
_atom_site_U_iso_or_equiv
_atom_site_adp_type
_atom_site_occupancy
_atom_site_symmetry_multiplicity
_atom_site_calc_flag
_atom_site_refinement_flags
Cd1 Cd 0.94392(6) 0.23399(2) 0.88261(6) 0.01819(15) Uani 1 1 d .
Cd2 Cd 1.03285(8) 0.10745(3) 0.79677(7) 0.02003(13) Uani 1 1 d .
Cd3 Cd 1.86600(6) 0.48119(2) 0.27968(6) 0.01836(15) Uani 1 1 d .
C39 C 1.0708(10) 0.3353(4) 0.7514(9) 0.028(2) Uani 1 1 d .
H39A H 1.0038 0.3535 0.7798 0.034 Uiso 1 1 calc R
C1 C 1.1921(11) 0.0920(4) 1.5892(11) 0.032(2) Uani 1 1 d .
O6 O 1.3531(7) -0.0204(3) 0.9646(6) 0.0282(14) Uani 1 1 d .
C27 C 0.0939(13) 0.4517(4) 1.1259(11) 0.039(3) Uani 1 1 d .
H27A H 0.0725 0.4859 1.0993 0.047 Uiso 1 1 calc R
O13 O 0.6967(8) 0.2398(3) 1.6331(6) 0.0342(16) Uani 1 1 d .
O12 O 0.1892(7) 0.2360(3) 1.1107(6) 0.0287(14) Uani 1 1 d .
O5 O 1.8818(7) -0.0241(3) 1.4664(7) 0.0334(16) Uani 1 1 d .
C7 C 1.5661(9) 0.0131(3) 1.2695(8) 0.0194(18) Uani 1 1 d .
H7A H 1.6089 -0.0082 1.2217 0.023 Uiso 1 1 calc R
C17 C 0.4199(10) 0.1856(4) 1.1770(8) 0.0174(19) Uani 1 1 d .
C40 C 1.3511(10) 0.3655(4) 0.5897(9) 0.027(2) Uani 1 1 d .
H40A H 1.3264 0.3998 0.5689 0.033 Uiso 1 1 calc R
C6 C 1.6585(11) 0.0290(3) 1.4209(9) 0.022(2) Uani 1 1 d .
C5 C 1.5898(10) 0.0593(3) 1.4903(9) 0.025(2) Uani 1 1 d .
H5A H 1.6508 0.0698 1.5914 0.030 Uiso 1 1 calc R
N4 N 1.7345(9) 0.4316(3) 0.3815(8) 0.0247(17) Uani 1 1 d .
C8 C 1.4116(10) 0.0292(3) 1.1922(9) 0.0196(18) Uani 1 1 d .
N2 N 0.8015(8) 0.2861(3) 0.9707(8) 0.0204(16) Uani 1 1 d .
C19 C 0.6558(10) 0.1879(3) 1.4175(8) 0.0191(19) Uani 1 1 d .
C18 C 0.4986(9) 0.2023(3) 1.3255(8) 0.0162(17) Uani 1 1 d .
H18A H 0.4471 0.2234 1.3652 0.019 Uiso 1 1 calc R
N1 N 0.0179(9) 0.4294(3) 1.1958(8) 0.0300(19) Uani 1 1 d .
C9 C 1.3433(10) 0.0598(4) 1.2609(9) 0.021(2) Uani 1 1 d .
H9A H 1.2384 0.0706 1.2061 0.026 Uiso 1 1 calc R
C16 C 0.4959(10) 0.1545(3) 1.1143(9) 0.0209(19) Uani 1 1 d .
H16A H 0.4405 0.1423 1.0144 0.025 Uiso 1 1 calc R
O3 O 1.3819(6) 0.1038(3) 1.4975(6) 0.0354(16) Uani 1 1 d .
O11 O 0.1755(7) 0.1747(2) 0.9509(6) 0.0310(15) Uani 1 1 d .
N3 N 1.0772(9) 0.2847(3) 0.7677(8) 0.0272(18) Uani 1 1 d .
C20 C 0.7316(10) 0.1572(4) 1.3554(9) 0.025(2) Uani 1 1 d .
H20A H 0.8355 0.1466 1.4171 0.030 Uiso 1 1 calc R
O7 O 1.1839(7) 0.0392(3) 0.9461(6) 0.0311(15) Uani 1 1 d .
O9 O 0.8671(8) 0.0925(3) 0.8886(8) 0.0442(18) Uani 1 1 d .
C22 C 0.7459(10) 0.2031(3) 1.5858(8) 0.0211(18) Uani 1 1 d .
O2 O 1.1357(9) 0.1242(3) 1.6440(8) 0.0479(19) Uani 1 1 d .
C11 C 1.3098(9) 0.0154(3) 1.0235(9) 0.0204(19) Uani 1 1 d .
O14 O 0.8704(7) 0.1799(2) 1.6692(6) 0.0287(15) Uani 1 1 d .
C33 C 0.7473(13) 0.2662(4) 1.0652(11) 0.036(2) Uani 1 1 d .
H33A H 0.7829 0.2341 1.1075 0.044 Uiso 1 1 calc R
C28 C 0.3636(9) 0.3479(3) 1.1094(9) 0.027(2) Uani 1 1 d .
H28A H 0.3727 0.3132 1.1301 0.033 Uiso 1 1 calc R
C43 C 1.6761(9) 0.3538(4) 0.4778(9) 0.029(2) Uani 1 1 d .
H43A H 1.6981 0.3193 0.4991 0.034 Uiso 1 1 calc R
C30 C 0.5840(9) 0.3392(3) 1.0392(9) 0.0235(19) Uani 1 1 d .
C29 C 0.4607(10) 0.3677(4) 1.0633(9) 0.032(2) Uani 1 1 d .
H29A H 0.4525 0.4026 1.0438 0.039 Uiso 1 1 calc R
C2 C 1.2134(10) 0.1100(4) 1.4476(9) 0.035(2) Uani 1 1 d .
H2A H 1.1540 0.0872 1.3606 0.042 Uiso 1 1 calc R
C21 C 0.2487(10) 0.1995(3) 1.0749(8) 0.0205(18) Uani 1 1 d .
O8 O 0.8652(9) 0.1682(3) 0.9879(8) 0.050(2) Uani 1 1 d .
O4 O 1.9112(7) 0.0350(2) 1.6376(6) 0.0263(14) Uani 1 1 d .
O10 O 0.7428(7) 0.1131(3) 1.1513(6) 0.0348(16) Uani 1 1 d .
C26 C 0.2013(13) 0.4277(4) 1.0904(12) 0.043(3) Uani 1 1 d .
H26A H 0.2489 0.4452 1.0394 0.052 Uiso 1 1 calc R
C4 C 1.4340(10) 0.0742(4) 1.4134(9) 0.023(2) Uani 1 1 d .
C15 C 0.6548(10) 0.1422(3) 1.2028(9) 0.0223(19) Uani 1 1 d .
C32 C 0.7567(11) 0.3328(4) 0.9218(10) 0.030(2) Uani 1 1 d .
H32A H 0.7991 0.3481 0.8627 0.035 Uiso 1 1 calc R
C46 C 1.5278(12) 0.4285(4) 0.4609(11) 0.033(2) Uani 1 1 d .
H46A H 1.4500 0.4460 0.4751 0.040 Uiso 1 1 calc R
C34 C 0.6414(12) 0.2914(4) 1.1015(12) 0.039(3) Uani 1 1 d .
H34A H 0.6078 0.2764 1.1680 0.047 Uiso 1 1 calc R
C36 C 1.2626(15) 0.2834(4) 0.6679(13) 0.049(3) Uani 1 1 d .
H36A H 1.3298 0.2643 0.6421 0.058 Uiso 1 1 calc R
C31 C 0.6514(9) 0.3605(4) 0.9523(9) 0.027(2) Uani 1 1 d .
H31A H 0.6249 0.3935 0.9148 0.033 Uiso 1 1 calc R
C24 C 0.1574(9) 0.3528(4) 1.1989(9) 0.028(2) Uani 1 1 d .
H24A H 0.1742 0.3184 1.2242 0.034 Uiso 1 1 calc R
C37 C 1.2591(10) 0.3366(4) 0.6515(10) 0.027(2) Uani 1 1 d .
C13 C 0.6849(11) 0.1067(5) 0.9876(10) 0.042(3) Uani 1 1 d .
H13A H 0.5919 0.1286 0.9323 0.050 Uiso 1 1 calc R
C38 C 1.1579(10) 0.3619(4) 0.6948(9) 0.032(2) Uani 1 1 d .
H38A H 1.1486 0.3971 0.6856 0.039 Uiso 1 1 calc R
C25 C 0.2398(10) 0.3760(4) 1.1318(9) 0.027(2) Uani 1 1 d .
C42 C 1.5575(10) 0.3763(3) 0.5019(9) 0.0225(19) Uani 1 1 d .
C10 C 1.8272(10) 0.0124(3) 1.5104(9) 0.0225(19) Uani 1 1 d .
O1 O 1.2278(10) 0.0476(3) 1.6325(10) 0.061(3) Uani 1 1 d .
C41 C 1.4655(10) 0.3472(4) 0.5610(9) 0.027(2) Uani 1 1 d .
H41A H 1.4894 0.3128 0.5803 0.032 Uiso 1 1 calc R
C45 C 1.6164(11) 0.4534(4) 0.3990(10) 0.031(2) Uani 1 1 d .
H45A H 1.5914 0.4872 0.3683 0.037 Uiso 1 1 calc R
C44 C 1.7625(11) 0.3818(4) 0.4225(10) 0.032(2) Uani 1 1 d .
H44A H 1.8450 0.3656 0.4127 0.039 Uiso 1 1 calc R
C23 C 0.0499(11) 0.3797(4) 1.2296(10) 0.032(2) Uani 1 1 d .
H23A H -0.0034 0.3627 1.2759 0.038 Uiso 1 1 calc R
C12 C 0.8203(10) 0.1239(4) 0.9530(9) 0.025(2) Uani 1 1 d .
C3 C 1.1645(13) 0.1647(5) 1.3980(13) 0.069(4) Uani 1 1 d .
H3A H 1.1796 0.1722 1.3093 0.104 Uiso 1 1 calc R
H3B H 1.2286 0.1873 1.4803 0.104 Uiso 1 1 calc R
H3C H 1.0546 0.1692 1.3730 0.104 Uiso 1 1 calc R
C35 C 1.1703(14) 0.2594(4) 0.7202(12) 0.046(3) Uani 1 1 d .
H35A H 1.1713 0.2240 0.7235 0.055 Uiso 1 1 calc R
C14 C 0.638(2) 0.0510(6) 0.9453(18) 0.112(7) Uani 1 1 d .
H14A H 0.5512 0.0425 0.9671 0.168 Uiso 1 1 calc R
H14B H 0.7271 0.0294 1.0046 0.168 Uiso 1 1 calc R
H14C H 0.6056 0.0460 0.8378 0.168 Uiso 1 1 calc R
O1W O 2.015(3) -0.0208(12) 1.244(3) 0.135(9) Uiso 0.50 1 d P

loop_
_atom_site_aniso_label
_atom_site_aniso_U_11
_atom_site_aniso_U_22
_atom_site_aniso_U_33
_atom_site_aniso_U_23
_atom_site_aniso_U_13
_atom_site_aniso_U_12
Cd1 0.0180(3) 0.0189(3) 0.0185(3) -0.0016(3) 0.0091(2) 0.0017(3)
Cd2 0.0223(3) 0.0196(3) 0.0222(3) -0.0017(2) 0.0136(2) 0.0005(2)
Cd3 0.0168(3) 0.0196(3) 0.0190(3) 0.0018(3) 0.0083(2) -0.0021(3)
C39 0.024(5) 0.036(5) 0.030(4) 0.008(4) 0.018(4) 0.002(4)
C1 0.030(5) 0.031(6) 0.052(6) -0.005(5) 0.033(5) -0.009(4)
O6 0.031(3) 0.027(3) 0.025(3) -0.013(3) 0.011(3) -0.002(3)
C27 0.055(6) 0.028(6) 0.053(6) 0.006(5) 0.041(5) 0.017(5)
O13 0.036(3) 0.031(4) 0.023(3) -0.001(3) 0.002(3) 0.017(4)
O12 0.027(3) 0.027(3) 0.025(3) -0.001(3) 0.006(2) 0.006(3)
O5 0.026(3) 0.026(4) 0.040(3) -0.008(3) 0.007(3) 0.006(3)
C7 0.019(4) 0.021(5) 0.020(4) 0.003(4) 0.011(4) 0.003(4)
C17 0.013(4) 0.029(5) 0.009(4) -0.001(4) 0.004(3) -0.005(4)
C40 0.031(5) 0.026(5) 0.028(4) 0.003(4) 0.016(4) -0.009(4)
C6 0.032(5) 0.012(4) 0.022(4) 0.003(4) 0.012(4) -0.003(4)
C5 0.031(5) 0.027(5) 0.021(4) -0.007(4) 0.016(4) -0.015(4)
N4 0.027(4) 0.023(4) 0.024(4) 0.004(3) 0.012(3) -0.004(4)
C8 0.018(4) 0.016(4) 0.024(4) -0.003(4) 0.008(3) 0.000(4)
N2 0.020(4) 0.019(4) 0.024(4) -0.007(3) 0.012(3) 0.001(3)
C19 0.019(4) 0.026(5) 0.010(4) 0.002(4) 0.004(3) -0.002(4)
C18 0.020(4) 0.012(4) 0.017(4) -0.004(3) 0.009(3) 0.000(4)
N1 0.028(4) 0.036(5) 0.027(4) -0.004(4) 0.013(3) 0.005(4)
C9 0.016(4) 0.025(5) 0.021(4) 0.006(4) 0.006(4) 0.004(4)
C16 0.019(4) 0.023(5) 0.019(4) 0.001(4) 0.007(4) -0.004(4)
O3 0.019(3) 0.060(5) 0.036(3) -0.019(4) 0.020(3) -0.003(4)
O11 0.025(3) 0.031(4) 0.022(3) -0.009(3) -0.002(3) -0.004(3)
N3 0.025(4) 0.031(5) 0.029(4) 0.008(4) 0.014(3) -0.003(4)
C20 0.015(4) 0.035(5) 0.024(4) 0.006(4) 0.007(4) 0.003(4)
O7 0.019(3) 0.040(4) 0.023(3) 0.003(3) -0.001(3) 0.009(3)
O9 0.055(4) 0.034(4) 0.071(5) -0.010(4) 0.052(4) -0.009(4)
C22 0.023(4) 0.022(5) 0.014(4) 0.008(4) 0.005(3) 0.000(4)
O2 0.075(5) 0.032(4) 0.070(5) 0.001(4) 0.062(4) 0.003(4)
C11 0.017(4) 0.024(5) 0.018(4) 0.000(4) 0.006(3) -0.007(4)
O14 0.026(3) 0.033(4) 0.017(3) 0.000(3) 0.000(3) 0.005(3)
C33 0.057(6) 0.017(5) 0.054(6) 0.002(5) 0.041(6) 0.001(5)
C28 0.026(5) 0.023(5) 0.033(5) -0.008(4) 0.013(4) 0.000(4)
C43 0.027(5) 0.024(5) 0.039(5) 0.003(5) 0.018(4) 0.005(4)
C30 0.018(4) 0.027(5) 0.024(4) -0.009(4) 0.007(4) 0.000(4)
C29 0.027(5) 0.031(6) 0.039(5) -0.007(5) 0.015(4) -0.001(4)
C2 0.027(4) 0.052(6) 0.034(4) -0.007(5) 0.021(4) 0.004(5)
C21 0.025(4) 0.015(4) 0.018(4) 0.000(4) 0.006(4) -0.003(4)
O8 0.080(6) 0.027(4) 0.053(4) -0.005(4) 0.040(4) -0.016(4)
O4 0.020(3) 0.031(4) 0.022(3) -0.003(3) 0.004(2) 0.002(3)
O10 0.035(3) 0.047(4) 0.031(3) 0.002(3) 0.022(3) 0.016(4)
C26 0.050(7) 0.041(6) 0.049(6) 0.000(5) 0.032(6) 0.010(6)
C4 0.027(5) 0.031(5) 0.017(4) -0.003(4) 0.015(4) -0.003(4)
C15 0.033(5) 0.020(5) 0.023(4) 0.002(4) 0.020(4) 0.003(4)
C32 0.030(5) 0.029(5) 0.037(5) -0.002(4) 0.022(4) 0.005(5)
C46 0.038(6) 0.022(5) 0.053(6) 0.005(5) 0.032(5) 0.003(5)
C34 0.053(6) 0.033(6) 0.056(6) 0.001(5) 0.047(6) 0.004(5)
C36 0.063(8) 0.043(7) 0.064(7) -0.012(6) 0.050(7) -0.006(6)
C31 0.025(4) 0.023(5) 0.035(5) 0.004(5) 0.015(4) 0.005(4)
C24 0.018(4) 0.025(5) 0.040(5) -0.007(5) 0.012(4) 0.002(4)
C37 0.024(5) 0.030(5) 0.033(5) 0.006(4) 0.017(4) -0.001(4)
C13 0.030(5) 0.070(7) 0.034(5) -0.015(6) 0.021(4) -0.006(6)
C38 0.032(5) 0.026(5) 0.042(5) 0.013(5) 0.020(4) -0.001(5)
C25 0.017(4) 0.034(5) 0.020(4) -0.008(4) -0.001(3) 0.009(4)
C42 0.021(4) 0.026(5) 0.021(4) -0.001(4) 0.010(3) -0.003(4)
C10 0.023(4) 0.015(4) 0.025(4) -0.002(4) 0.007(4) -0.008(4)
O1 0.067(5) 0.026(4) 0.123(7) 0.034(5) 0.072(6) 0.023(4)
C41 0.027(5) 0.030(5) 0.027(4) 0.004(4) 0.016(4) 0.001(4)
C45 0.033(5) 0.023(5) 0.048(5) 0.013(4) 0.027(5) 0.005(4)
C44 0.031(5) 0.031(5) 0.040(5) 0.003(5) 0.022(4) 0.006(5)
C23 0.023(5) 0.036(6) 0.039(5) -0.003(5) 0.017(4) 0.003(4)
C12 0.022(4) 0.030(6) 0.025(4) -0.006(4) 0.013(4) 0.001(4)
C3 0.048(7) 0.100(11) 0.080(8) 0.064(8) 0.046(7) 0.028(8)
C35 0.070(8) 0.022(6) 0.065(7) -0.004(5) 0.049(6) -0.006(6)
C14 0.168(17) 0.101(13) 0.137(14) -0.065(12) 0.130(14) -0.080(13)

loop_
_atom_type_symbol
_atom_type_description
_atom_type_scat_dispersion_real
_atom_type_scat_dispersion_imag
_atom_type_scat_source
C C 0.0033 0.0016 'International Tables Vol C Tables 4.2.6.8 and 6.1.1.4'
H H 0.0000 0.0000 'International Tables Vol C Tables 4.2.6.8 and 6.1.1.4'
N N 0.0061 0.0033 'International Tables Vol C Tables 4.2.6.8 and 6.1.1.4'
O O 0.0106 0.0060 'International Tables Vol C Tables 4.2.6.8 and 6.1.1.4'
Cd Cd -0.8075 1.2024 'International Tables Vol C Tables 4.2.6.8 and 6.1.1.4'

loop_
_geom_angle_atom_site_label_1
_geom_angle_atom_site_label_2
_geom_angle_atom_site_label_3
_geom_angle
_geom_angle_site_symmetry_1
_geom_angle_site_symmetry_3
O8 Cd1 N2 85.3(3) . .
O8 Cd1 O14 85.3(2) . 1_554
N2 Cd1 O14 133.8(2) . 1_554
O8 Cd1 O12 88.5(2) . 1_655
N2 Cd1 O12 96.9(2) . 1_655
O14 Cd1 O12 127.8(2) 1_554 1_655
O8 Cd1 N3 163.6(3) . .
N2 Cd1 N3 110.8(3) . .
O14 Cd1 N3 85.8(2) 1_554 .
O12 Cd1 N3 86.1(2) 1_655 .
O8 Cd1 O13 97.7(3) . 1_554
N2 Cd1 O13 83.4(2) . 1_554
O14 Cd1 O13 53.4(2) 1_554 1_554
O12 Cd1 O13 173.9(3) 1_655 1_554
N3 Cd1 O13 88.1(2) . 1_554
O8 Cd1 O11 80.6(2) . 1_655
N2 Cd1 O11 147.2(2) . 1_655
O14 Cd1 O11 74.41(19) 1_554 1_655
O12 Cd1 O11 53.5(2) 1_655 1_655
N3 Cd1 O11 83.7(2) . 1_655
O13 Cd1 O11 127.7(2) 1_554 1_655
O2 Cd2 O9 163.5(3) 1_554 .
O2 Cd2 O11 89.0(3) 1_554 1_655
O9 Cd2 O11 100.7(2) . 1_655
O2 Cd2 O7 104.3(2) 1_554 .
O9 Cd2 O7 87.4(3) . .
O11 Cd2 O7 99.76(19) 1_655 .
O2 Cd2 O4 86.9(2) 1_554 1_454
O9 Cd2 O4 84.3(2) . 1_454
O11 Cd2 O4 173.9(2) 1_655 1_454
O7 Cd2 O4 76.9(2) . 1_454
O2 Cd2 O14 82.1(2) 1_554 1_554
O9 Cd2 O14 87.0(2) . 1_554
O11 Cd2 O14 77.2(2) 1_655 1_554
O7 Cd2 O14 172.9(2) . 1_554
O4 Cd2 O14 106.69(18) 1_454 1_554
O1 Cd3 N4 83.8(3) 2_857 .
O1 Cd3 O6 94.7(3) 2_857 2_856
N4 Cd3 O6 91.7(2) . 2_856
O1 Cd3 O4 81.5(2) 2_857 2_957
N4 Cd3 O4 139.7(2) . 2_957
O6 Cd3 O4 126.7(2) 2_856 2_957
O1 Cd3 N1 164.0(3) 2_857 1_754
N4 Cd3 N1 110.7(3) . 1_754
O6 Cd3 N1 91.8(2) 2_856 1_754
O4 Cd3 N1 82.8(2) 2_957 1_754
O1 Cd3 O7 85.3(3) 2_857 2_856
N4 Cd3 O7 141.9(2) . 2_856
O6 Cd3 O7 53.0(2) 2_856 2_856
O4 Cd3 O7 73.81(19) 2_957 2_856
N1 Cd3 O7 86.9(2) 1_754 2_856
O1 Cd3 O5 91.5(3) 2_857 2_957
N4 Cd3 O5 89.9(2) . 2_957
O6 Cd3 O5 173.7(2) 2_856 2_957
O4 Cd3 O5 53.35(19) 2_957 2_957
N1 Cd3 O5 82.0(2) 1_754 2_957
O7 Cd3 O5 126.9(2) 2_856 2_957
N3 C39 C38 123.4(9) . .
N3 C39 H39A 118.3 . .
C38 C39 H39A 118.3 . .
O1 C1 O2 126.8(9) . .
O1 C1 C2 117.7(9) . .
O2 C1 C2 115.5(9) . .
C11 O6 Cd3 97.6(5) . 2_846
N1 C27 C26 124.4(10) . .
N1 C27 H27A 117.8 . .
C26 C27 H27A 117.8 . .
C22 O13 Cd1 88.5(5) . 1_556
C21 O12 Cd1 95.3(5) . 1_455
C10 O5 Cd3 88.5(5) . 2_947
C8 C7 C6 119.2(8) . .
C8 C7 H7A 120.4 . .
C6 C7 H7A 120.4 . .
C18 C17 C16 120.8(8) . .
C18 C17 C21 121.7(8) . .
C16 C17 C21 117.4(7) . .
C41 C40 C37 126.3(8) . .
C41 C40 H40A 116.9 . .
C37 C40 H40A 116.9 . .
C5 C6 C7 118.9(8) . .
C5 C6 C10 119.7(7) . .
C7 C6 C10 121.4(8) . .
C4 C5 C6 121.5(8) . .
C4 C5 H5A 119.3 . .
C6 C5 H5A 119.3 . .
C45 N4 C44 116.0(8) . .
C45 N4 Cd3 117.3(6) . .
C44 N4 Cd3 126.7(6) . .
C7 C8 C9 121.9(8) . .
C7 C8 C11 120.8(8) . .
C9 C8 C11 117.3(8) . .
C32 N2 C33 116.8(8) . .
C32 N2 Cd1 123.8(6) . .
C33 N2 Cd1 119.0(6) . .
C20 C19 C18 119.1(7) . .
C20 C19 C22 118.6(8) . .
C18 C19 C22 122.3(8) . .
C17 C18 C19 120.2(8) . .
C17 C18 H18A 119.9 . .
C19 C18 H18A 119.9 . .
C27 N1 C23 116.0(9) . .
C27 N1 Cd3 118.6(7) . 1_356
C23 N1 Cd3 125.0(6) . 1_356
C8 C9 C4 118.8(8) . .
C8 C9 H9A 120.6 . .
C4 C9 H9A 120.6 . .
C15 C16 C17 119.3(7) . .
C15 C16 H16A 120.4 . .
C17 C16 H16A 120.4 . .
C4 O3 C2 120.1(7) . .
C21 O11 Cd2 156.4(6) . 1_455
C21 O11 Cd1 88.1(5) . 1_455
Cd2 O11 Cd1 96.9(2) 1_455 1_455
C39 N3 C35 116.8(9) . .
C39 N3 Cd1 126.6(6) . .
C35 N3 Cd1 116.6(7) . .
C15 C20 C19 120.9(8) . .
C15 C20 H20A 119.5 . .
C19 C20 H20A 119.5 . .
C11 O7 Cd2 154.6(6) . .
C11 O7 Cd3 88.5(5) . 2_846
Cd2 O7 Cd3 95.65(19) . 2_846
C12 O9 Cd2 125.7(6) . .
O14 C22 O13 122.6(7) . .
O14 C22 C19 118.4(8) . .
O13 C22 C19 119.0(7) . .
C1 O2 Cd2 125.1(6) . 1_556
O7 C11 O6 120.9(7) . .
O7 C11 C8 119.6(8) . .
O6 C11 C8 119.5(7) . .
C22 O14 Cd1 95.3(5) . 1_556
C22 O14 Cd2 156.6(6) . 1_556
Cd1 O14 Cd2 99.04(18) 1_556 1_556
N2 C33 C34 122.5(9) . .
N2 C33 H33A 118.7 . .
C34 C33 H33A 118.7 . .
C29 C28 C25 125.6(9) . .
C29 C28 H28A 117.2 . .
C25 C28 H28A 117.2 . .
C42 C43 C44 120.7(9) . .
C42 C43 H43A 119.7 . .
C44 C43 H43A 119.7 . .
C31 C30 C34 115.7(8) . .
C31 C30 C29 120.3(8) . .
C34 C30 C29 124.0(8) . .
C28 C29 C30 125.4(9) . .
C28 C29 H29A 117.3 . .
C30 C29 H29A 117.3 . .
O3 C2 C3 110.0(9) . .
O3 C2 C1 103.5(7) . .
C3 C2 C1 115.2(8) . .
O3 C2 H2A 109.3 . .
C3 C2 H2A 109.3 . .
C1 C2 H2A 109.3 . .
O12 C21 O11 123.1(8) . .
O12 C21 C17 119.2(7) . .
O11 C21 C17 117.5(8) . .
C12 O8 Cd1 136.5(6) . .
C10 O4 Cd3 96.7(5) . 2_947
C10 O4 Cd2 154.7(6) . 1_656
Cd3 O4 Cd2 99.5(2) 2_947 1_656
C15 O10 C13 118.7(7) . .
C27 C26 C25 119.6(10) . .
C27 C26 H26A 120.2 . .
C25 C26 H26A 120.2 . .
C5 C4 O3 114.9(7) . .
C5 C4 C9 119.6(8) . .
O3 C4 C9 125.5(8) . .
O10 C15 C20 116.2(7) . .
O10 C15 C16 124.2(7) . .
C20 C15 C16 119.5(8) . .
N2 C32 C31 124.1(9) . .
N2 C32 H32A 117.9 . .
C31 C32 H32A 117.9 . .
C45 C46 C42 119.6(9) . .
C45 C46 H46A 120.2 . .
C42 C46 H46A 120.2 . .
C33 C34 C30 120.4(9) . .
C33 C34 H34A 119.8 . .
C30 C34 H34A 119.8 . .
C35 C36 C37 121.3(10) . .
C35 C36 H36A 119.3 . .
C37 C36 H36A 119.3 . .
C32 C31 C30 120.1(9) . .
C32 C31 H31A 119.9 . .
C30 C31 H31A 119.9 . .
C25 C24 C23 120.9(9) . .
C25 C24 H24A 119.6 . .
C23 C24 H24A 119.6 . .
C38 C37 C36 115.3(9) . .
C38 C37 C40 120.0(8) . .
C36 C37 C40 124.7(9) . .
O10 C13 C14 109.1(10) . .
O10 C13 C12 106.0(7) . .
C14 C13 C12 113.1(9) . .
O10 C13 H13A 109.5 . .
C14 C13 H13A 109.5 . .
C12 C13 H13A 109.5 . .
C39 C38 C37 120.4(9) . .
C39 C38 H38A 119.8 . .
C37 C38 H38A 119.8 . .
C24 C25 C26 115.8(9) . .
C24 C25 C28 120.6(8) . .
C26 C25 C28 123.5(9) . .
C43 C42 C46 115.9(9) . .
C43 C42 C41 121.4(8) . .
C46 C42 C41 122.6(8) . .
O5 C10 O4 121.3(8) . .
O5 C10 C6 121.2(7) . .
O4 C10 C6 117.4(8) . .
C1 O1 Cd3 139.1(7) . 2_847
C40 C41 C42 125.9(8) . .
C40 C41 H41A 117.1 . .
C42 C41 H41A 117.1 . .
N4 C45 C46 123.7(9) . .
N4 C45 H45A 118.1 . .
C46 C45 H45A 118.1 . .
N4 C44 C43 124.0(9) . .
N4 C44 H44A 118.0 . .
C43 C44 H44A 118.0 . .
N1 C23 C24 123.3(9) . .
N1 C23 H23A 118.4 . .
C24 C23 H23A 118.4 . .
O8 C12 O9 127.9(9) . .
O8 C12 C13 115.7(9) . .
O9 C12 C13 116.3(9) . .
C2 C3 H3A 109.5 . .
C2 C3 H3B 109.5 . .
H3A C3 H3B 109.5 . .
C2 C3 H3C 109.5 . .
H3A C3 H3C 109.5 . .
H3B C3 H3C 109.5 . .
N3 C35 C36 122.6(11) . .
N3 C35 H35A 118.7 . .
C36 C35 H35A 118.7 . .
C13 C14 H14A 109.5 . .
C13 C14 H14B 109.5 . .
H14A C14 H14B 109.5 . .
C13 C14 H14C 109.5 . .
H14A C14 H14C 109.5 . .
H14B C14 H14C 109.5 . .

loop_
_geom_bond_atom_site_label_1
_geom_bond_atom_site_label_2
_geom_bond_distance
_geom_bond_site_symmetry_2
Cd1 O8 2.299(7) .
Cd1 N2 2.341(7) .
Cd1 O14 2.351(6) 1_554
Cd1 O12 2.373(5) 1_655
Cd1 N3 2.430(7) .
Cd1 O13 2.496(5) 1_554
Cd1 O11 2.514(6) 1_655
Cd2 O2 2.165(6) 1_554
Cd2 O9 2.166(6) .
Cd2 O11 2.314(6) 1_655
Cd2 O7 2.340(6) .
Cd2 O4 2.392(6) 1_454
Cd2 O14 2.404(6) 1_554
Cd3 O1 2.291(7) 2_857
Cd3 N4 2.313(7) .
Cd3 O6 2.340(5) 2_856
Cd3 O4 2.352(6) 2_957
Cd3 N1 2.376(8) 1_754
Cd3 O7 2.541(6) 2_856
Cd3 O5 2.542(6) 2_957
C39 N3 1.336(12) .
C39 C38 1.371(12) .
C39 H39A 0.9300 .
C1 O1 1.234(12) .
C1 O2 1.242(11) .
C1 C2 1.559(12) .
O6 C11 1.263(11) .
O6 Cd3 2.340(5) 2_846
C27 N1 1.330(12) .
C27 C26 1.366(13) .
C27 H27A 0.9300 .
O13 C22 1.246(11) .
O13 Cd1 2.496(5) 1_556
O12 C21 1.239(11) .
O12 Cd1 2.373(5) 1_455
O5 C10 1.253(10) .
O5 Cd3 2.542(5) 2_947
C7 C8 1.368(11) .
C7 C6 1.395(11) .
C7 H7A 0.9300 .
C17 C18 1.366(10) .
C17 C16 1.399(12) .
C17 C21 1.507(11) .
C40 C41 1.324(11) .
C40 C37 1.474(11) .
C40 H40A 0.9300 .
C6 C5 1.384(13) .
C6 C10 1.490(12) .
C5 C4 1.370(12) .
C5 H5A 0.9300 .
N4 C45 1.333(11) .
N4 C44 1.358(11) .
C8 C9 1.382(12) .
C8 C11 1.525(11) .
N2 C32 1.314(11) .
N2 C33 1.350(11) .
C19 C20 1.388(12) .
C19 C18 1.393(11) .
C19 C22 1.521(10) .
C18 H18A 0.9300 .
N1 C23 1.347(12) .
N1 Cd3 2.376(8) 1_356
C9 C4 1.390(11) .
C9 H9A 0.9300 .
C16 C15 1.387(11) .
C16 H16A 0.9300 .
O3 C4 1.374(10) .
O3 C2 1.446(9) .
O11 C21 1.266(9) .
O11 Cd2 2.314(6) 1_455
O11 Cd1 2.514(6) 1_455
N3 C35 1.342(13) .
C20 C15 1.385(11) .
C20 H20A 0.9300 .
O7 C11 1.247(10) .
O7 Cd3 2.541(6) 2_846
O9 C12 1.235(10) .
C22 O14 1.244(9) .
O2 Cd2 2.165(6) 1_556
O14 Cd1 2.351(6) 1_556
O14 Cd2 2.404(6) 1_556
C33 C34 1.374(13) .
C33 H33A 0.9300 .
C28 C29 1.300(11) .
C28 C25 1.480(11) .
C28 H28A 0.9300 .
C43 C42 1.378(11) .
C43 C44 1.379(12) .
C43 H43A 0.9300 .
C30 C31 1.389(12) .
C30 C34 1.393(13) .
C30 C29 1.491(11) .
C29 H29A 0.9300 .
C2 C3 1.518(16) .
C2 H2A 0.9800 .
O8 C12 1.231(11) .
O4 C10 1.276(10) .
O4 Cd3 2.352(6) 2_947
O4 Cd2 2.392(6) 1_656
O10 C15 1.381(10) .
O10 C13 1.445(9) .
C26 C25 1.414(13) .
C26 H26A 0.9300 .
C32 C31 1.369(12) .
C32 H32A 0.9300 .
C46 C45 1.398(12) .
C46 C42 1.421(12) .
C46 H46A 0.9300 .
C34 H34A 0.9300 .
C36 C35 1.351(14) .
C36 C37 1.405(14) .
C36 H36A 0.9300 .
C31 H31A 0.9300 .
C24 C25 1.369(13) .
C24 C23 1.378(12) .
C24 H24A 0.9300 .
C37 C38 1.379(12) .
C13 C14 1.530(17) .
C13 C12 1.533(12) .
C13 H13A 0.9800 .
C38 H38A 0.9300 .
C42 C41 1.458(11) .
O1 Cd3 2.291(7) 2_847
C41 H41A 0.9300 .
C45 H45A 0.9300 .
C44 H44A 0.9300 .
C23 H23A 0.9300 .
C3 H3A 0.9600 .
C3 H3B 0.9600 .
C3 H3C 0.9600 .
C35 H35A 0.9300 .
C14 H14A 0.9600 .
C14 H14B 0.9600 .
C14 H14C 0.9600 .
